data_1506690
loop_
_publ_author_name
'Agou, Tomohiro'
'Kobayashi, Junji'
'Kawashima, Takayuki'

_publ_section_title
;
 Dibenzophosphaborin: a hetero-pi-conjugated molecule with fluorescent
 properties based on intramolecular charge transfer between phosphorus and
 boron atoms.
;
_journal_issue 20
_journal_name_full 'Organic letters'
_journal_page_first 4373
_journal_page_last 4376
_journal_paper_doi 10.1021/ol051537q
_journal_volume 7
_journal_year 2005
_chemical_formula_sum 'C30 H27 B P'
_chemical_formula_weight 429.30
_chemical_name_systematic
; 
 ? 
;
_space_group_IT_number 14
_symmetry_space_group_name_Hall '-P 2ybc'
_symmetry_space_group_name_H-M 'P 1 21/c 1'
_atom_sites_solution_hydrogens geom
_atom_sites_solution_primary direct
_atom_sites_solution_secondary difmap
_audit_creation_method SHELXL-97
_cell_angle_alpha 90.00
_cell_angle_beta 92.835(3)
_cell_angle_gamma 90.00
_cell_formula_units_Z 4
_cell_length_a 8.138(4)
_cell_length_b 16.833(9)
_cell_length_c 16.975(9)
_cell_measurement_temperature 120(2)
_cell_volume 2323(2)
_computing_structure_refinement 'SHELXL-97 (Sheldrick, 1997)'
_computing_structure_solution 'SHELXS-97 (Sheldrick, 1990)'
_diffrn_ambient_temperature 120(2)
_diffrn_measured_fraction_theta_full 0.522
_diffrn_measured_fraction_theta_max 0.522
_diffrn_radiation_monochromator graphite
_diffrn_radiation_source 'fine-focus sealed tube'
_diffrn_radiation_type MoK\a
_diffrn_radiation_wavelength 0.71070
_diffrn_reflns_av_R_equivalents 0.0355
_diffrn_reflns_av_sigmaI/netI 0.1239
_diffrn_reflns_limit_h_max 10
_diffrn_reflns_limit_h_min -10
_diffrn_reflns_limit_k_max 21
_diffrn_reflns_limit_k_min -21
_diffrn_reflns_limit_l_max 19
_diffrn_reflns_limit_l_min -22
_diffrn_reflns_number 9578
_diffrn_reflns_theta_full 27.48
_diffrn_reflns_theta_max 27.48
_diffrn_reflns_theta_min 3.08
_exptl_absorpt_coefficient_mu 0.134
_exptl_absorpt_correction_T_max 0.9933
_exptl_absorpt_correction_T_min 0.9360
_exptl_crystal_density_diffrn 1.228
_exptl_crystal_density_method 'not measured'
_exptl_crystal_F_000 908
_exptl_crystal_size_max 0.50
_exptl_crystal_size_mid 0.10
_exptl_crystal_size_min 0.05
_refine_diff_density_max 0.235
_refine_diff_density_min -0.216
_refine_diff_density_rms 0.052
_refine_ls_extinction_method none
_refine_ls_goodness_of_fit_ref 0.942
_refine_ls_hydrogen_treatment mixed
_refine_ls_matrix_type full
_refine_ls_number_parameters 292
_refine_ls_number_reflns 2774
_refine_ls_number_restraints 0
_refine_ls_restrained_S_all 0.942
_refine_ls_R_factor_all 0.0623
_refine_ls_R_factor_gt 0.0445
_refine_ls_shift/su_max 0.000
_refine_ls_shift/su_mean 0.000
_refine_ls_structure_factor_coef Fsqd
_refine_ls_weighting_details 'calc w=1/[\s^2^(Fo^2^)+(0.0000P)^2^+0.0000P] where P=(Fo^2^+2Fc^2^)/3'
_refine_ls_weighting_scheme calc
_refine_ls_wR_factor_gt 0.0796
_refine_ls_wR_factor_ref 0.0871
_reflns_number_gt 2007
_reflns_number_total 2774
_reflns_threshold_expression >2sigma(I)
_cod_data_source_file ol051537qsi20050705_122331.cif
_cod_data_source_block ta1203
_cod_database_code 1506690

loop_
_symmetry_equiv_pos_as_xyz
'x, y, z'
'-x, y+1/2, -z+1/2'
'-x, -y, -z'
'x, -y-1/2, z-1/2'

loop_
_atom_site_label
_atom_site_type_symbol
_atom_site_fract_x
_atom_site_fract_y
_atom_site_fract_z
_atom_site_U_iso_or_equiv
_atom_site_adp_type
_atom_site_occupancy
_atom_site_symmetry_multiplicity
_atom_site_calc_flag
_atom_site_refinement_flags
P1 P 0.25975(10) 0.03511(6) 0.84373(5) 0.0232(2) Uani 1 1 d .
C1 C 0.1732(3) -0.0037(2) 0.7507(2) 0.0192(8) Uani 1 1 d .
C2 C 0.1588(4) -0.0862(2) 0.7446(2) 0.0255(9) Uani 1 1 d .
H1 H 0.2031 -0.1188 0.7862 0.031 Uiso 1 1 calc R
C3 C 0.0813(4) -0.1212(2) 0.6793(2) 0.0289(9) Uani 1 1 d .
H2 H 0.0743 -0.1774 0.6757 0.035 Uiso 1 1 calc R
C4 C 0.0135(4) -0.0741(2) 0.6187(2) 0.0281(9) Uani 1 1 d .
H3 H -0.0409 -0.0979 0.5739 0.034 Uiso 1 1 calc R
C5 C 0.0256(4) 0.0071(2) 0.6240(2) 0.0230(9) Uani 1 1 d .
H4 H -0.0206 0.0387 0.5822 0.028 Uiso 1 1 calc R
C6 C 0.1050(3) 0.0454(2) 0.69008(19) 0.0186(8) Uani 1 1 d .
B1 B 0.1198(4) 0.1374(2) 0.6912(2) 0.0209(10) Uani 1 1 d .
C7 C 0.2279(4) 0.1789(2) 0.75698(19) 0.0201(8) Uani 1 1 d .
C8 C 0.2645(4) 0.2601(2) 0.7504(2) 0.0296(9) Uani 1 1 d .
H5 H 0.2098 0.2899 0.7094 0.036 Uiso 1 1 calc R
C9 C 0.3763(4) 0.2984(2) 0.8009(2) 0.0308(10) Uani 1 1 d .
H6 H 0.3995 0.3532 0.7938 0.037 Uiso 1 1 calc R
C10 C 0.4547(4) 0.2562(2) 0.8623(2) 0.0276(9) Uani 1 1 d .
H7 H 0.5330 0.2817 0.8970 0.033 Uiso 1 1 calc R
C11 C 0.4179(3) 0.1772(2) 0.87226(19) 0.0230(9) Uani 1 1 d .
H8 H 0.4690 0.1489 0.9153 0.028 Uiso 1 1 calc R
C12 C 0.3067(3) 0.13735(19) 0.82045(18) 0.0186(8) Uani 1 1 d .
C13 C 0.4678(3) -0.00733(19) 0.85052(19) 0.0201(8) Uani 1 1 d .
C14 C 0.5141(4) -0.0547(2) 0.91431(19) 0.0251(9) Uani 1 1 d .
H9 H 0.4359 -0.0676 0.9520 0.030 Uiso 1 1 calc R
C15 C 0.6734(4) -0.0837(2) 0.9239(2) 0.0324(10) Uani 1 1 d .
H10 H 0.7036 -0.1160 0.9681 0.039 Uiso 1 1 calc R
C16 C 0.7874(4) -0.0658(2) 0.8698(2) 0.0279(9) Uani 1 1 d .
H11 H 0.8966 -0.0854 0.8767 0.034 Uiso 1 1 calc R
C17 C 0.7429(4) -0.0190(2) 0.8051(2) 0.0272(9) Uani 1 1 d .
H12 H 0.8213 -0.0071 0.7672 0.033 Uiso 1 1 calc R
C18 C 0.5839(4) 0.01030(19) 0.79560(19) 0.0244(9) Uani 1 1 d .
H13 H 0.5540 0.0426 0.7513 0.029 Uiso 1 1 calc R
C19 C 0.0403(4) 0.18858(19) 0.62204(19) 0.0198(8) Uani 1 1 d .
C20 C 0.1347(4) 0.2094(2) 0.55814(19) 0.0213(9) Uani 1 1 d .
C21 C 0.0708(4) 0.25812(19) 0.49855(19) 0.0224(9) Uani 1 1 d .
H14 H 0.1365 0.2698 0.4553 0.027 Uiso 1 1 calc R
C22 C -0.0850(4) 0.29028(19) 0.4996(2) 0.0227(9) Uani 1 1 d .
C23 C -0.1799(4) 0.2689(2) 0.5620(2) 0.0251(9) Uani 1 1 d .
H15 H -0.2889 0.2889 0.5636 0.030 Uiso 1 1 calc R
C24 C -0.1204(4) 0.2190(2) 0.62233(19) 0.0213(9) Uani 1 1 d .
C25 C 0.3094(3) 0.1778(2) 0.55466(19) 0.0330(10) Uani 1 1 d .
H16 H 0.3450 0.1817 0.5005 0.049 Uiso 1 1 calc R
H17 H 0.3125 0.1222 0.5716 0.049 Uiso 1 1 calc R
H18 H 0.3832 0.2093 0.5897 0.049 Uiso 1 1 calc R
C26 C -0.1460(4) 0.3472(2) 0.4360(2) 0.0343(10) Uani 1 1 d .
H19 H -0.0520 0.3698 0.4099 0.051 Uiso 1 1 calc R
H20 H -0.2086 0.3900 0.4597 0.051 Uiso 1 1 calc R
H21 H -0.2170 0.3187 0.3972 0.051 Uiso 1 1 calc R
C27 C -0.2298(4) 0.1973(2) 0.68906(19) 0.0308(10) Uani 1 1 d .
H22 H -0.3280 0.2311 0.6864 0.046 Uiso 1 1 calc R
H23 H -0.1692 0.2054 0.7398 0.046 Uiso 1 1 calc R
H24 H -0.2629 0.1415 0.6840 0.046 Uiso 1 1 calc R
C28 C 0.4493(4) -0.0356(2) 0.5683(2) 0.0289(9) Uani 1 1 d .
H25 H 0.4142 -0.0596 0.6153 0.035 Uiso 1 1 calc R
C29 C 0.3595(4) -0.0468(2) 0.4979(2) 0.0316(10) Uani 1 1 d .
H26 H 0.2638 -0.0792 0.4962 0.038 Uiso 1 1 calc R
C30 C 0.4100(4) -0.0104(2) 0.4296(2) 0.0349(10) Uani 1 1 d .
H27 H 0.3475 -0.0172 0.3813 0.042 Uiso 1 1 calc R

loop_
_atom_site_aniso_label
_atom_site_aniso_U_11
_atom_site_aniso_U_22
_atom_site_aniso_U_33
_atom_site_aniso_U_23
_atom_site_aniso_U_13
_atom_site_aniso_U_12
P1 0.0212(5) 0.0246(6) 0.0236(5) 0.0023(5) 0.0010(4) 0.0020(4)
C1 0.0125(18) 0.020(2) 0.026(2) 0.0007(17) 0.0027(16) -0.0011(15)
C2 0.022(2) 0.025(2) 0.030(2) 0.0044(19) -0.0018(17) 0.0003(17)
C3 0.028(2) 0.018(2) 0.040(3) 0.001(2) -0.0012(18) 0.0010(17)
C4 0.022(2) 0.032(3) 0.030(2) -0.002(2) -0.0039(17) -0.0034(17)
C5 0.0187(18) 0.022(2) 0.028(2) 0.0028(18) -0.0005(16) 0.0004(16)
C6 0.0097(17) 0.024(2) 0.022(2) -0.0021(18) 0.0020(15) -0.0013(16)
B1 0.011(2) 0.028(3) 0.024(3) -0.002(2) 0.0088(18) 0.0043(18)
C7 0.0221(19) 0.016(2) 0.022(2) -0.0017(17) 0.0030(16) 0.0038(16)
C8 0.031(2) 0.023(2) 0.034(2) 0.0017(19) -0.0059(18) 0.0021(18)
C9 0.034(2) 0.019(2) 0.039(3) -0.001(2) 0.0000(19) -0.0022(18)
C10 0.025(2) 0.031(3) 0.026(2) -0.0048(19) -0.0032(17) -0.0022(18)
C11 0.024(2) 0.023(2) 0.022(2) 0.0015(18) -0.0013(17) 0.0046(17)
C12 0.0181(18) 0.019(2) 0.019(2) -0.0030(16) 0.0026(16) 0.0021(15)
C13 0.0178(18) 0.020(2) 0.022(2) -0.0013(17) 0.0016(16) -0.0008(15)
C14 0.027(2) 0.028(2) 0.021(2) 0.0048(18) 0.0042(16) 0.0035(17)
C15 0.037(2) 0.036(3) 0.024(2) 0.0063(19) -0.0058(19) 0.0079(19)
C16 0.022(2) 0.030(2) 0.032(2) -0.0040(19) -0.0021(18) 0.0054(17)
C17 0.022(2) 0.029(2) 0.031(2) -0.0027(19) 0.0051(17) -0.0031(17)
C18 0.027(2) 0.027(2) 0.019(2) 0.0037(17) 0.0024(17) -0.0006(17)
C19 0.0199(19) 0.015(2) 0.024(2) -0.0005(16) 0.0004(17) -0.0005(16)
C20 0.0203(19) 0.019(2) 0.024(2) -0.0039(17) -0.0021(17) -0.0013(16)
C21 0.022(2) 0.022(2) 0.023(2) 0.0012(18) 0.0011(17) -0.0029(17)
C22 0.024(2) 0.022(2) 0.022(2) 0.0010(17) -0.0019(17) -0.0037(17)
C23 0.0178(19) 0.023(2) 0.034(2) 0.0001(19) -0.0052(18) 0.0022(16)
C24 0.023(2) 0.020(2) 0.022(2) -0.0009(17) 0.0024(17) -0.0066(16)
C25 0.029(2) 0.037(3) 0.034(2) 0.006(2) 0.0048(18) 0.0055(18)
C26 0.025(2) 0.038(3) 0.040(3) 0.014(2) -0.0035(18) 0.0060(18)
C27 0.032(2) 0.027(2) 0.034(2) 0.0026(19) 0.0026(19) 0.0010(17)
C28 0.030(2) 0.029(2) 0.027(2) 0.004(2) 0.0045(18) 0.0076(19)
C29 0.025(2) 0.039(3) 0.031(2) -0.004(2) -0.0017(19) 0.0042(18)
C30 0.027(2) 0.048(3) 0.029(2) -0.007(2) -0.0050(18) 0.0100(19)

loop_
_atom_type_symbol
_atom_type_description
_atom_type_scat_dispersion_real
_atom_type_scat_dispersion_imag
_atom_type_scat_source
C C 0.0033 0.0016 'International Tables Vol C Tables 4.2.6.8 and 6.1.1.4'
H H 0.0000 0.0000 'International Tables Vol C Tables 4.2.6.8 and 6.1.1.4'
B B 0.0013 0.0007 'International Tables Vol C Tables 4.2.6.8 and 6.1.1.4'
P P 0.1023 0.0942 'International Tables Vol C Tables 4.2.6.8 and 6.1.1.4'

loop_
_geom_angle_atom_site_label_1
_geom_angle_atom_site_label_2
_geom_angle_atom_site_label_3
_geom_angle
_geom_angle_site_symmetry_1
C12 P1 C1 103.22(16) .
C12 P1 C13 100.33(14) .
C1 P1 C13 103.37(14) .
C2 C1 C6 120.0(3) .
C2 C1 P1 116.6(3) .
C6 C1 P1 123.0(3) .
C3 C2 C1 121.1(3) .
C3 C2 H1 119.5 .
C1 C2 H1 119.5 .
C2 C3 C4 120.0(4) .
C2 C3 H2 120.0 .
C4 C3 H2 120.0 .
C5 C4 C3 119.7(3) .
C5 C4 H3 120.2 .
C3 C4 H3 120.2 .
C4 C5 C6 122.1(3) .
C4 C5 H4 119.0 .
C6 C5 H4 119.0 .
C1 C6 C5 117.2(3) .
C1 C6 B1 123.2(3) .
C5 C6 B1 119.6(3) .
C7 B1 C6 119.9(3) .
C7 B1 C19 119.3(3) .
C6 B1 C19 120.6(3) .
C8 C7 C12 116.9(3) .
C8 C7 B1 119.7(3) .
C12 C7 B1 123.1(3) .
C9 C8 C7 122.8(3) .
C9 C8 H5 118.6 .
C7 C8 H5 118.6 .
C8 C9 C10 119.4(3) .
C8 C9 H6 120.3 .
C10 C9 H6 120.3 .
C11 C10 C9 119.5(3) .
C11 C10 H7 120.3 .
C9 C10 H7 120.3 .
C10 C11 C12 121.5(3) .
C10 C11 H8 119.2 .
C12 C11 H8 119.2 .
C11 C12 C7 119.8(3) .
C11 C12 P1 117.0(3) .
C7 C12 P1 123.0(3) .
C14 C13 C18 118.7(3) .
C14 C13 P1 119.2(2) .
C18 C13 P1 122.0(3) .
C13 C14 C15 120.8(3) .
C13 C14 H9 119.6 .
C15 C14 H9 119.6 .
C16 C15 C14 120.3(3) .
C16 C15 H10 119.9 .
C14 C15 H10 119.9 .
C15 C16 C17 119.8(3) .
C15 C16 H11 120.1 .
C17 C16 H11 120.1 .
C16 C17 C18 120.1(3) .
C16 C17 H12 120.0 .
C18 C17 H12 120.0 .
C17 C18 C13 120.4(3) .
C17 C18 H13 119.8 .
C13 C18 H13 119.8 .
C24 C19 C20 117.2(3) .
C24 C19 B1 123.2(3) .
C20 C19 B1 119.5(3) .
C21 C20 C19 120.8(3) .
C21 C20 C25 119.8(3) .
C19 C20 C25 119.4(3) .
C22 C21 C20 122.4(3) .
C22 C21 H14 118.8 .
C20 C21 H14 118.8 .
C21 C22 C23 117.0(3) .
C21 C22 C26 120.6(3) .
C23 C22 C26 122.3(3) .
C22 C23 C24 122.0(3) .
C22 C23 H15 119.0 .
C24 C23 H15 119.0 .
C23 C24 C19 120.5(3) .
C23 C24 C27 119.8(3) .
C19 C24 C27 119.7(3) .
C20 C25 H16 109.5 .
C20 C25 H17 109.5 .
H16 C25 H17 109.5 .
C20 C25 H18 109.5 .
H16 C25 H18 109.5 .
H17 C25 H18 109.5 .
C22 C26 H19 109.5 .
C22 C26 H20 109.5 .
H19 C26 H20 109.5 .
C22 C26 H21 109.5 .
H19 C26 H21 109.5 .
H20 C26 H21 109.5 .
C24 C27 H22 109.5 .
C24 C27 H23 109.5 .
H22 C27 H23 109.5 .
C24 C27 H24 109.5 .
H22 C27 H24 109.5 .
H23 C27 H24 109.5 .
C30 C28 C29 120.0(3) 3_656
C30 C28 H25 120.0 3_656
C29 C28 H25 120.0 .
C28 C29 C30 119.7(3) .
C28 C29 H26 120.2 .
C30 C29 H26 120.2 .
C28 C30 C29 120.3(3) 3_656
C28 C30 H27 119.9 3_656
C29 C30 H27 119.9 .

loop_
_geom_bond_atom_site_label_1
_geom_bond_atom_site_label_2
_geom_bond_distance
_geom_bond_site_symmetry_2
P1 C12 1.811(3) .
P1 C1 1.819(3) .
P1 C13 1.836(3) .
C1 C2 1.397(4) .
C1 C6 1.412(4) .
C2 C3 1.381(4) .
C2 H1 0.9500 .
C3 C4 1.391(4) .
C3 H2 0.9500 .
C4 C5 1.373(4) .
C4 H3 0.9500 .
C5 C6 1.421(4) .
C5 H4 0.9500 .
C6 B1 1.554(5) .
B1 C7 1.553(5) .
B1 C19 1.570(5) .
C7 C8 1.404(4) .
C7 C12 1.412(4) .
C8 C9 1.379(4) .
C8 H5 0.9500 .
C9 C10 1.390(4) .
C9 H6 0.9500 .
C10 C11 1.376(4) .
C10 H7 0.9500 .
C11 C12 1.401(4) .
C11 H8 0.9500 .
C13 C14 1.382(4) .
C13 C18 1.392(4) .
C14 C15 1.388(4) .
C14 H9 0.9500 .
C15 C16 1.370(4) .
C15 H10 0.9500 .
C16 C17 1.385(4) .
C16 H11 0.9500 .
C17 C18 1.387(4) .
C17 H12 0.9500 .
C18 H13 0.9500 .
C19 C24 1.404(4) .
C19 C20 1.405(4) .
C20 C21 1.384(4) .
C20 C25 1.522(4) .
C21 C22 1.379(4) .
C21 H14 0.9500 .
C22 C23 1.389(4) .
C22 C26 1.509(4) .
C23 C24 1.393(4) .
C23 H15 0.9500 .
C24 C27 1.519(4) .
C25 H16 0.9800 .
C25 H17 0.9800 .
C25 H18 0.9800 .
C26 H19 0.9800 .
C26 H20 0.9800 .
C26 H21 0.9800 .
C27 H22 0.9800 .
C27 H23 0.9800 .
C27 H24 0.9800 .
C28 C30 1.381(4) 3_656
C28 C29 1.382(4) .
C28 H25 0.9500 .
C29 C30 1.392(4) .
C29 H26 0.9500 .
C30 C28 1.381(4) 3_656
C30 H27 0.9500 .

loop_
_geom_torsion_atom_site_label_1
_geom_torsion_atom_site_label_2
_geom_torsion_atom_site_label_3
_geom_torsion_atom_site_label_4
_geom_torsion
_geom_torsion_site_symmetry_1
_geom_torsion_site_symmetry_4
C12 P1 C1 C2 165.9(2) . .
C13 P1 C1 C2 61.7(3) . .
C12 P1 C1 C6 -21.5(3) . .
C13 P1 C1 C6 -125.7(3) . .
C6 C1 C2 C3 1.3(5) . .
P1 C1 C2 C3 174.2(2) . .
C1 C2 C3 C4 -1.1(5) . .
C2 C3 C4 C5 0.7(5) . .
C3 C4 C5 C6 -0.4(5) . .
C2 C1 C6 C5 -1.0(4) . .
P1 C1 C6 C5 -173.4(2) . .
C2 C1 C6 B1 -178.2(3) . .
P1 C1 C6 B1 9.4(4) . .
C4 C5 C6 C1 0.5(4) . .
C4 C5 C6 B1 177.9(3) . .
C1 C6 B1 C7 6.1(4) . .
C5 C6 B1 C7 -171.1(3) . .
C1 C6 B1 C19 -179.7(3) . .
C5 C6 B1 C19 3.1(4) . .
C6 B1 C7 C8 168.9(3) . .
C19 B1 C7 C8 -5.4(4) . .
C6 B1 C7 C12 -4.4(4) . .
C19 B1 C7 C12 -178.7(3) . .
C12 C7 C8 C9 2.4(5) . .
B1 C7 C8 C9 -171.4(3) . .
C7 C8 C9 C10 -1.4(5) . .
C8 C9 C10 C11 -0.8(5) . .
C9 C10 C11 C12 2.0(5) . .
C10 C11 C12 C7 -1.0(5) . .
C10 C11 C12 P1 -176.3(2) . .
C8 C7 C12 C11 -1.2(4) . .
B1 C7 C12 C11 172.4(3) . .
C8 C7 C12 P1 173.9(2) . .
B1 C7 C12 P1 -12.6(4) . .
C1 P1 C12 C11 -161.8(2) . .
C13 P1 C12 C11 -55.2(3) . .
C1 P1 C12 C7 23.1(3) . .
C13 P1 C12 C7 129.6(3) . .
C12 P1 C13 C14 132.4(3) . .
C1 P1 C13 C14 -121.2(3) . .
C12 P1 C13 C18 -43.9(3) . .
C1 P1 C13 C18 62.5(3) . .
C18 C13 C14 C15 0.5(5) . .
P1 C13 C14 C15 -175.9(3) . .
C13 C14 C15 C16 -0.2(5) . .
C14 C15 C16 C17 -0.4(5) . .
C15 C16 C17 C18 0.7(5) . .
C16 C17 C18 C13 -0.4(5) . .
C14 C13 C18 C17 -0.2(5) . .
P1 C13 C18 C17 176.2(2) . .
C7 B1 C19 C24 -94.7(4) . .
C6 B1 C19 C24 91.0(4) . .
C7 B1 C19 C20 81.7(4) . .
C6 B1 C19 C20 -92.6(4) . .
C24 C19 C20 C21 0.2(5) . .
B1 C19 C20 C21 -176.4(3) . .
C24 C19 C20 C25 -179.7(3) . .
B1 C19 C20 C25 3.7(5) . .
C19 C20 C21 C22 1.9(5) . .
C25 C20 C21 C22 -178.2(3) . .
C20 C21 C22 C23 -2.8(5) . .
C20 C21 C22 C26 176.2(3) . .
C21 C22 C23 C24 1.8(5) . .
C26 C22 C23 C24 -177.2(3) . .
C22 C23 C24 C19 0.3(5) . .
C22 C23 C24 C27 -179.9(3) . .
C20 C19 C24 C23 -1.3(5) . .
B1 C19 C24 C23 175.2(3) . .
C20 C19 C24 C27 178.9(3) . .
B1 C19 C24 C27 -4.7(5) . .
C30 C28 C29 C30 -1.1(6) 3_656 .
C28 C29 C30 C28 1.1(6) . 3_656
